data_7015015
loop_
_publ_author_name
'Conifer, Christopher M.'
'Taylor, Russell A.'
'Law, David J.'
'Sunley, Glenn J.'
'White, Andrew J. P.'
'Britovsek, George J. P.'

_publ_section_title
;
 First metal complexes of 6,6'-dihydroxy-2,2'-bipyridine: from
 molecular wires to applications in carbonylation catalysis.
;
_journal_issue 5
_journal_name_full 'Dalton transactions (Cambridge, England : 2003)'
_journal_page_first 1031
_journal_page_last 1033
_journal_paper_doi 10.1039/c0dt01526a
_journal_volume 40
_journal_year 2011
_chemical_formula_moiety 'C12 H8 N2 O4 Rh, F6 Sb, 2.4(C3 H6 O), 0.6(C4 H10 O)'
_chemical_formula_sum 'C21.6 H28.4 F6 N2 O7 Rh Sb'
_chemical_formula_weight 766.72
_chemical_name_systematic
;
?
;
_space_group_IT_number 2
_symmetry_cell_setting triclinic
_symmetry_space_group_name_Hall '-P 1'
_symmetry_space_group_name_H-M 'P -1'
_atom_sites_solution_hydrogens geom
_atom_sites_solution_primary direct
_atom_sites_solution_secondary difmap
_audit_creation_method SHELXL-97
_cell_angle_alpha 97.653(3)
_cell_angle_beta 98.711(3)
_cell_angle_gamma 109.593(3)
_cell_formula_units_Z 10
_cell_length_a 16.5179(5)
_cell_length_b 18.8624(6)
_cell_length_c 24.3868(7)
_cell_measurement_reflns_used 13881
_cell_measurement_temperature 173(2)
_cell_measurement_theta_max 71.1900
_cell_measurement_theta_min 2.5333
_cell_volume 6936.2(4)
_computing_cell_refinement 'CrysAlis RED, Oxford Diffraction Ltd'
_computing_data_collection 'CrysAlis CCD, Oxford Diffraction Ltd'
_computing_data_reduction 'CrysAlis RED, Oxford Diffraction Ltd'
_computing_molecular_graphics 'Bruker SHELXTL'
_computing_publication_material 'Bruker SHELXTL'
_computing_structure_refinement 'SHELXL-97 (Sheldrick, 1997)'
_computing_structure_solution 'SHELXS-97 (Sheldrick, 1990)'
_diffrn_ambient_temperature 173(2)
_diffrn_detector_area_resol_mean 8.2556
_diffrn_measured_fraction_theta_full 0.988
_diffrn_measured_fraction_theta_max 0.982
_diffrn_measurement_device_type 'OD Xcalibur PX Ultra'
_diffrn_measurement_method 'phi and omega scans'
_diffrn_radiation_monochromator graphite
_diffrn_radiation_source 'Enhance Ultra (Cu) X-ray Source'
_diffrn_radiation_type CuK\a
_diffrn_radiation_wavelength 1.54184
_diffrn_reflns_av_R_equivalents 0.0792
_diffrn_reflns_av_sigmaI/netI 0.0725
_diffrn_reflns_limit_h_max 19
_diffrn_reflns_limit_h_min -20
_diffrn_reflns_limit_k_max 23
_diffrn_reflns_limit_k_min -22
_diffrn_reflns_limit_l_max 28
_diffrn_reflns_limit_l_min -29
_diffrn_reflns_number 100324
_diffrn_reflns_theta_full 71.00
_diffrn_reflns_theta_max 71.41
_diffrn_reflns_theta_min 2.54
_diffrn_standards_number 0
_exptl_absorpt_coefficient_mu 13.296
_exptl_absorpt_correction_T_max 0.640
_exptl_absorpt_correction_T_min 0.140
_exptl_absorpt_correction_type analytical
_exptl_absorpt_process_details
;
CrysAlisPro, Oxford Diffraction Ltd.,
Version 1.171.33.41 (release 06-05-2009 CrysAlis171 .NET)
(compiled May 6 2009,17:20:42)
Analytical numeric absorption correction using a multifaceted crystal
model based on expressions derived by R.C. Clark & J.S. Reid.
(Clark, R. C. & Reid, J. S. (1995). Acta Cryst. A51, 887-897)
;
_exptl_crystal_colour Orange
_exptl_crystal_density_diffrn 1.836
_exptl_crystal_density_method 'not measured'
_exptl_crystal_description 'platy needles'
_exptl_crystal_F_000 3780
_exptl_crystal_size_max 0.34
_exptl_crystal_size_mid 0.09
_exptl_crystal_size_min 0.04
_platon_squeeze_details
;
Before SQUEEZE, 9 Me2CO and 2Et2O had been identified.
SQUEEZE suggested 1005 e/cell, or 503 e/asu
Me2CO = 32e, Et2O = 42e.
4.5Me2CO + 1Et2O = 186. 2.7 X 186 = 502.
So, 502 e/asu is close to 12Me2CO + 3Et2O, and retains a similar
ratio to that seen before SQUEEZE.
;
_refine_diff_density_max 1.218
_refine_diff_density_min -0.870
_refine_diff_density_rms 0.096
_refine_ls_extinction_method none
_refine_ls_goodness_of_fit_ref 0.785
_refine_ls_hydrogen_treatment constr
_refine_ls_matrix_type full
_refine_ls_number_parameters 1305
_refine_ls_number_reflns 26538
_refine_ls_number_restraints 10038
_refine_ls_restrained_S_all 0.928
_refine_ls_R_factor_all 0.0975
_refine_ls_R_factor_gt 0.0507
_refine_ls_shift/su_max 0.001
_refine_ls_shift/su_mean 0.000
_refine_ls_structure_factor_coef Fsqd
_refine_ls_weighting_details 'calc w=1/[\s^2^(Fo^2^)+(0.0713P)^2^+0.0000P] where P=(Fo^2^+2Fc^2^)/3'
_refine_ls_weighting_scheme calc
_refine_ls_wR_factor_gt 0.1193
_refine_ls_wR_factor_ref 0.1305
_reflns_number_gt 12345
_reflns_number_total 26538
_reflns_threshold_expression >2sigma(I)
_cod_data_source_file C0DT01526A.TXT
_cod_data_source_block '[Rh(1)(CO)2](SbF6)'
_cod_depositor_comments
;
The following automatic conversions were performed:
'_symmetry_cell_setting' value 'Triclinic' changed to 'triclinic'
according to '/home/saulius/struct/CIF-dictionaries/cif_core.dic'
dictionary named 'cif_core.dic' version 2.4.1 from 2010-06-29.

Automatic conversion script
Id: cif_fix_enum 1555 2011-01-17 13:19:09Z saulius 
;
_cod_original_sg_symbol_H-M P-1
_cod_original_formula_sum 'C21.60 H28.40 F6 N2 O7 Rh Sb'
_cod_database_code 7015015

loop_
_symmetry_equiv_pos_as_xyz
'x, y, z'
'-x, -y, -z'

loop_
_atom_site_label
_atom_site_type_symbol
_atom_site_fract_x
_atom_site_fract_y
_atom_site_fract_z
_atom_site_U_iso_or_equiv
_atom_site_adp_type
_atom_site_occupancy
_atom_site_symmetry_multiplicity
_atom_site_calc_flag
_atom_site_refinement_flags
_atom_site_disorder_assembly
_atom_site_disorder_group
Rh1A Rh -0.00742(4) 0.15168(3) 0.21773(2) 0.05731(15) Uani 1 1 d . . .
N1A N 0.0253(4) 0.1885(4) 0.3055(2) 0.0553(15) Uani 1 1 d . . .
C2A C 0.0165(5) 0.1422(5) 0.3443(4) 0.069(2) Uani 1 1 d . . .
C3A C 0.0425(5) 0.1736(5) 0.4031(3) 0.066(2) Uani 1 1 d . . .
H3AA H 0.0364 0.1410 0.4299 0.079 Uiso 1 1 calc R . .
C4A C 0.0768(5) 0.2522(5) 0.4206(3) 0.070(2) Uani 1 1 d . . .
H4AA H 0.0938 0.2741 0.4599 0.084 Uiso 1 1 calc R . .
C5A C 0.0865(5) 0.2986(5) 0.3817(3) 0.064(2) Uani 1 1 d . . .
H5AA H 0.1110 0.3528 0.3942 0.077 Uiso 1 1 calc R . .
C6A C 0.0609(5) 0.2674(5) 0.3240(3) 0.0567(18) Uani 1 1 d . . .
C7A C 0.0688(5) 0.3118(4) 0.2794(3) 0.0554(18) Uani 1 1 d . . .
C8A C 0.1050(5) 0.3914(5) 0.2910(4) 0.069(2) Uani 1 1 d . . .
H8AA H 0.1260 0.4194 0.3289 0.083 Uiso 1 1 calc R . .
C9A C 0.1095(6) 0.4286(5) 0.2458(4) 0.081(3) Uani 1 1 d . . .
H9AA H 0.1353 0.4830 0.2526 0.097 Uiso 1 1 calc R . .
C10A C 0.0779(7) 0.3887(5) 0.1922(4) 0.085(3) Uani 1 1 d . . .
H10A H 0.0794 0.4149 0.1614 0.102 Uiso 1 1 calc R . .
C11A C 0.0439(6) 0.3106(5) 0.1826(3) 0.066(2) Uani 1 1 d . . .
N12A N 0.0397(4) 0.2717(3) 0.2258(2) 0.0578(15) Uani 1 1 d . . .
O13A O -0.0170(4) 0.0676(3) 0.3240(2) 0.0736(15) Uani 1 1 d . . .
O14A O 0.0131(5) 0.2669(4) 0.1305(3) 0.0949(19) Uani 1 1 d . . .
C15A C -0.0344(6) 0.1238(5) 0.1384(3) 0.073(2) Uani 1 1 d . . .
O15A O -0.0501(5) 0.1022(4) 0.0923(3) 0.111(2) Uani 1 1 d . . .
C16A C -0.0437(6) 0.0442(6) 0.2147(3) 0.072(2) Uani 1 1 d . . .
O16A O -0.0659(5) -0.0201(4) 0.2082(3) 0.094(2) Uani 1 1 d . . .
Rh1B Rh 0.19492(4) 0.15493(4) 0.21610(3) 0.06396(16) Uani 1 1 d . . .
N1B N 0.1896(4) 0.1033(4) 0.2869(3) 0.0655(17) Uani 1 1 d . . .
C2B C 0.1630(5) 0.0276(5) 0.2878(4) 0.066(2) Uani 1 1 d . . .
C3B C 0.1649(5) -0.0015(6) 0.3360(4) 0.084(3) Uani 1 1 d . . .
H3BA H 0.1478 -0.0551 0.3350 0.101 Uiso 1 1 calc R . .
C4B C 0.1933(6) 0.0519(6) 0.3873(4) 0.082(3) Uani 1 1 d . . .
H4BA H 0.1934 0.0340 0.4219 0.099 Uiso 1 1 calc R . .
C5B C 0.2199(5) 0.1261(6) 0.3886(4) 0.073(2) Uani 1 1 d . . .
H5BA H 0.2388 0.1610 0.4239 0.087 Uiso 1 1 calc R . .
C6B C 0.2204(5) 0.1535(5) 0.3397(4) 0.072(2) Uani 1 1 d . . .
C7B C 0.2504(5) 0.2347(5) 0.3351(4) 0.064(2) Uani 1 1 d . . .
C8B C 0.2846(5) 0.2924(6) 0.3833(4) 0.083(3) Uani 1 1 d . . .
H8BA H 0.2880 0.2804 0.4200 0.100 Uiso 1 1 calc R . .
C9B C 0.3139(6) 0.3690(6) 0.3762(5) 0.090(3) Uani 1 1 d . . .
H9BA H 0.3367 0.4096 0.4085 0.108 Uiso 1 1 calc R . .
C10B C 0.3099(5) 0.3854(6) 0.3233(5) 0.082(3) Uani 1 1 d . . .
H10B H 0.3294 0.4371 0.3184 0.098 Uiso 1 1 calc R . .
C11B C 0.2765(5) 0.3245(5) 0.2760(5) 0.083(3) Uani 1 1 d . . .
N12B N 0.2453(4) 0.2498(4) 0.2825(3) 0.0655(17) Uani 1 1 d . . .
O13B O 0.1376(4) -0.0179(3) 0.2363(2) 0.0788(16) Uani 1 1 d . . .
O14B O 0.2717(4) 0.3363(3) 0.2235(3) 0.0891(18) Uani 1 1 d . . .
C15B C 0.2011(6) 0.2049(5) 0.1561(4) 0.076(2) Uani 1 1 d . . .
O15B O 0.2080(5) 0.2306(4) 0.1164(3) 0.110(2) Uani 1 1 d . . .
C16B C 0.1492(6) 0.0660(5) 0.1604(4) 0.074(2) Uani 1 1 d . . .
O16B O 0.1209(5) 0.0158(4) 0.1227(3) 0.107(2) Uani 1 1 d . . .
Rh1C Rh 0.39530(4) 0.15604(4) 0.20999(3) 0.06369(16) Uani 1 1 d . . .
N1C N 0.3543(4) 0.0406(4) 0.2185(3) 0.0607(16) Uani 1 1 d . . .
C2C C 0.3237(5) -0.0227(5) 0.1757(4) 0.070(2) Uani 1 1 d . . .
C3C C 0.2986(6) -0.0965(5) 0.1859(4) 0.075(2) Uani 1 1 d . . .
H3CA H 0.2796 -0.1398 0.1557 0.089 Uiso 1 1 calc R . .
C4C C 0.3020(6) -0.1049(5) 0.2394(4) 0.078(2) Uani 1 1 d . . .
H4CA H 0.2822 -0.1551 0.2474 0.094 Uiso 1 1 calc R . .
C5C C 0.3346(5) -0.0404(5) 0.2849(3) 0.071(2) Uani 1 1 d . . .
H5CA H 0.3378 -0.0468 0.3231 0.085 Uiso 1 1 calc R . .
C6C C 0.3604(5) 0.0291(5) 0.2724(3) 0.0573(19) Uani 1 1 d . . .
C7C C 0.3958(5) 0.0987(5) 0.3158(3) 0.0583(19) Uani 1 1 d . . .
C8C C 0.4059(5) 0.0977(5) 0.3745(3) 0.067(2) Uani 1 1 d . . .
H8CA H 0.3911 0.0508 0.3877 0.081 Uiso 1 1 calc R . .
C9C C 0.4377(5) 0.1671(6) 0.4115(4) 0.074(2) Uani 1 1 d . . .
H9CA H 0.4442 0.1671 0.4509 0.088 Uiso 1 1 calc R . .
C10C C 0.4603(5) 0.2354(6) 0.3947(4) 0.078(2) Uani 1 1 d . . .
H10C H 0.4834 0.2829 0.4210 0.094 Uiso 1 1 calc R . .
C11C C 0.4473(5) 0.2317(6) 0.3353(4) 0.071(2) Uani 1 1 d . . .
N12C N 0.4171(4) 0.1669(4) 0.2970(3) 0.0614(16) Uani 1 1 d . . .
O13C O 0.3258(4) -0.0067(3) 0.1238(2) 0.0900(18) Uani 1 1 d . . .
O14C O 0.4683(4) 0.2975(3) 0.3164(3) 0.0836(17) Uani 1 1 d . . .
C15C C 0.4314(6) 0.2592(5) 0.2079(4) 0.072(2) Uani 1 1 d . . .
O15C O 0.4549(4) 0.3198(4) 0.2003(3) 0.100(2) Uani 1 1 d . . .
C16C C 0.3722(7) 0.1427(6) 0.1318(4) 0.087(3) Uani 1 1 d . . .
O16C O 0.3628(6) 0.1382(5) 0.0835(3) 0.122(3) Uani 1 1 d . . .
Rh1D Rh 0.59005(4) 0.14833(4) 0.20640(3) 0.06766(17) Uani 1 1 d . . .
N1D N 0.6232(4) 0.1886(4) 0.2930(3) 0.0600(16) Uani 1 1 d . . .
C2D C 0.6124(5) 0.1443(5) 0.3321(4) 0.068(2) Uani 1 1 d . . .
C3D C 0.6379(5) 0.1776(5) 0.3902(4) 0.068(2) Uani 1 1 d . . .
H3DA H 0.6311 0.1457 0.4176 0.082 Uiso 1 1 calc R . .
C4D C 0.6716(5) 0.2535(5) 0.4070(4) 0.071(2) Uani 1 1 d . . .
H4DA H 0.6898 0.2756 0.4462 0.085 Uiso 1 1 calc R . .
C5D C 0.6801(5) 0.3004(5) 0.3673(4) 0.069(2) Uani 1 1 d . . .
H5DA H 0.7019 0.3546 0.3789 0.082 Uiso 1 1 calc R . .
C6D C 0.6562(5) 0.2665(5) 0.3105(3) 0.0598(19) Uani 1 1 d . . .
C7D C 0.6659(5) 0.3100(5) 0.2663(3) 0.067(2) Uani 1 1 d . . .
C8D C 0.6983(6) 0.3908(5) 0.2756(4) 0.076(2) Uani 1 1 d . . .
H8DA H 0.7171 0.4206 0.3130 0.091 Uiso 1 1 calc R . .
C9D C 0.7020(6) 0.4259(5) 0.2292(4) 0.083(3) Uani 1 1 d . . .
H9DA H 0.7258 0.4803 0.2350 0.100 Uiso 1 1 calc R . .
C10D C 0.6724(7) 0.3843(6) 0.1759(4) 0.089(3) Uani 1 1 d . . .
H10D H 0.6737 0.4097 0.1447 0.107 Uiso 1 1 calc R . .
C11D C 0.6399(7) 0.3042(7) 0.1663(4) 0.094(3) Uani 1 1 d . . .
N12D N 0.6356(4) 0.2657(4) 0.2119(3) 0.0659(17) Uani 1 1 d . . .
O13D O 0.5786(4) 0.0694(3) 0.3134(3) 0.0826(17) Uani 1 1 d . . .
O14D O 0.6083(5) 0.2587(4) 0.1163(2) 0.098(2) Uani 1 1 d . . .
C15D C 0.5607(7) 0.1183(6) 0.1285(4) 0.087(3) Uani 1 1 d . . .
O15D O 0.5420(5) 0.0924(4) 0.0812(3) 0.115(2) Uani 1 1 d . . .
C16D C 0.5526(6) 0.0450(5) 0.2045(4) 0.079(3) Uani 1 1 d . . .
O16D O 0.5285(4) -0.0199(4) 0.1997(3) 0.101(2) Uani 1 1 d . . .
Rh1E Rh 0.79630(4) 0.15509(3) 0.22045(2) 0.06003(16) Uani 1 1 d . . .
N1E N 0.7863(4) 0.0944(4) 0.2865(3) 0.0628(16) Uani 1 1 d . . .
C2E C 0.7555(5) 0.0178(5) 0.2792(4) 0.075(2) Uani 1 1 d . . .
C3E C 0.7479(6) -0.0198(5) 0.3271(4) 0.083(3) Uani 1 1 d . . .
H3EA H 0.7250 -0.0742 0.3220 0.099 Uiso 1 1 calc R . .
C4E C 0.7755(6) 0.0267(6) 0.3812(4) 0.081(3) Uani 1 1 d . . .
H4EA H 0.7721 0.0043 0.4138 0.097 Uiso 1 1 calc R . .
C5E C 0.8075(5) 0.1050(5) 0.3864(3) 0.067(2) Uani 1 1 d . . .
H5EA H 0.8263 0.1363 0.4232 0.081 Uiso 1 1 calc R . .
C6E C 0.8133(5) 0.1395(4) 0.3410(3) 0.0569(19) Uani 1 1 d . . .
C7E C 0.8466(5) 0.2211(4) 0.3435(3) 0.0590(19) Uani 1 1 d . . .
C8E C 0.8775(5) 0.2739(5) 0.3933(4) 0.070(2) Uani 1 1 d . . .
H8EA H 0.8783 0.2572 0.4284 0.084 Uiso 1 1 calc R . .
C9E C 0.9064(6) 0.3490(6) 0.3925(4) 0.084(3) Uani 1 1 d . . .
H9EA H 0.9276 0.3854 0.4271 0.101 Uiso 1 1 calc R . .
C10E C 0.9058(5) 0.3743(5) 0.3415(4) 0.071(2) Uani 1 1 d . . .
H10E H 0.9261 0.4276 0.3408 0.085 Uiso 1 1 calc R . .
C11E C 0.8750(5) 0.3200(5) 0.2919(4) 0.068(2) Uani 1 1 d . . .
N12E N 0.8467(4) 0.2441(4) 0.2915(3) 0.0604(16) Uani 1 1 d . . .
O13E O 0.7316(4) -0.0226(3) 0.2272(2) 0.0869(18) Uani 1 1 d . . .
O14E O 0.8726(4) 0.3392(3) 0.2412(3) 0.0793(16) Uani 1 1 d . . .
C15E C 0.8015(6) 0.2125(5) 0.1637(4) 0.073(2) Uani 1 1 d . . .
O15E O 0.8028(5) 0.2443(4) 0.1275(3) 0.106(2) Uani 1 1 d . . .
C16E C 0.7514(6) 0.0731(6) 0.1602(4) 0.080(3) Uani 1 1 d . . .
O16E O 0.7247(5) 0.0275(4) 0.1185(3) 0.110(2) Uani 1 1 d . . .
Sb1 Sb 0.23667(5) 0.84427(4) 0.43993(3) 0.08410(19) Uani 1 1 d D . .
F11 F 0.1628(6) 0.7805(5) 0.4777(4) 0.120(3) Uani 0.781(9) 1 d PDU A 1
F12 F 0.2393(6) 0.7619(5) 0.3923(4) 0.144(3) Uani 0.781(9) 1 d PDU A 1
F13 F 0.3334(5) 0.8416(6) 0.4880(4) 0.139(3) Uani 0.781(9) 1 d PDU A 1
F14 F 0.2366(7) 0.9264(4) 0.4887(4) 0.140(4) Uani 0.781(9) 1 d PDU A 1
F15 F 0.1380(4) 0.8433(6) 0.3902(3) 0.127(3) Uani 0.781(9) 1 d PDU A 1
F16 F 0.3110(5) 0.9119(5) 0.4040(3) 0.120(3) Uani 0.781(9) 1 d PDU A 1
F11' F 0.1517(15) 0.7873(15) 0.4747(12) 0.130(10) Uiso 0.219(9) 1 d PDU A 2
F12' F 0.1808(18) 0.7793(14) 0.3723(7) 0.165(9) Uiso 0.219(9) 1 d PDU A 2
F13' F 0.3043(16) 0.7883(14) 0.4561(11) 0.123(8) Uiso 0.219(9) 1 d PDU A 2
F14' F 0.2900(16) 0.9116(12) 0.5093(7) 0.114(8) Uiso 0.219(9) 1 d PDU A 2
F15' F 0.1688(16) 0.9047(15) 0.4256(11) 0.137(9) Uiso 0.219(9) 1 d PDU A 2
F16' F 0.3200(15) 0.9058(14) 0.4069(11) 0.156(10) Uiso 0.219(9) 1 d PDU A 2
Sb2 Sb 0.70724(4) 0.78791(4) 0.43079(3) 0.07758(18) Uani 1 1 d D . .
F21 F 0.6307(6) 0.7820(8) 0.4779(4) 0.137(4) Uani 0.587(9) 1 d PDU B 1
F22 F 0.7814(9) 0.8815(6) 0.4741(4) 0.168(5) Uani 0.587(9) 1 d PDU B 1
F23 F 0.6496(8) 0.8398(7) 0.3875(5) 0.155(5) Uani 0.587(9) 1 d PDU B 1
F24 F 0.6298(9) 0.6977(6) 0.3833(4) 0.169(5) Uani 0.587(9) 1 d PDU B 1
F25 F 0.7629(9) 0.7380(8) 0.4710(5) 0.167(5) Uani 0.587(9) 1 d PDU B 1
F26 F 0.7791(7) 0.7958(8) 0.3796(4) 0.157(5) Uani 0.587(9) 1 d PDU B 1
F21' F 0.6393(9) 0.7367(8) 0.4796(6) 0.133(6) Uiso 0.413(9) 1 d PDU B 2
F22' F 0.7109(11) 0.8782(7) 0.4727(5) 0.128(6) Uiso 0.413(9) 1 d PDU B 2
F23' F 0.6060(8) 0.7786(11) 0.3832(6) 0.160(7) Uiso 0.413(9) 1 d PDU B 2
F24' F 0.7023(11) 0.6949(7) 0.3950(6) 0.139(6) Uiso 0.413(9) 1 d PDU B 2
F25' F 0.8059(8) 0.7934(10) 0.4838(5) 0.132(6) Uiso 0.413(9) 1 d PDU B 2
F26' F 0.7759(9) 0.8396(8) 0.3875(6) 0.115(5) Uiso 0.413(9) 1 d PDU B 2
Sb3 Sb 0.81328(4) 0.49599(4) 0.49887(3) 0.08297(19) Uani 1 1 d D . .
F31 F 0.9309(4) 0.5531(5) 0.5136(4) 0.146(4) Uani 0.719(9) 1 d PDU C 1
F32 F 0.7881(7) 0.5847(4) 0.5017(4) 0.122(3) Uani 0.719(9) 1 d PDU C 1
F33 F 0.8138(7) 0.5031(5) 0.5746(3) 0.127(3) Uani 0.719(9) 1 d PDU C 1
F34 F 0.8328(6) 0.4045(4) 0.4958(3) 0.100(3) Uani 0.719(9) 1 d PDU C 1
F35 F 0.8085(7) 0.4867(5) 0.4220(3) 0.130(3) Uani 0.719(9) 1 d PDU C 1
F36 F 0.6917(4) 0.4376(5) 0.4828(4) 0.139(4) Uani 0.719(9) 1 d PDU C 1
F31' F 0.9162(9) 0.5114(12) 0.4720(8) 0.123(7) Uiso 0.281(9) 1 d PDU C 2
F32' F 0.8318(13) 0.5985(7) 0.5002(8) 0.113(8) Uiso 0.281(9) 1 d PDU C 2
F33' F 0.8801(11) 0.5234(9) 0.5728(5) 0.085(5) Uiso 0.281(9) 1 d PDU C 2
F34' F 0.7992(14) 0.3957(7) 0.4976(9) 0.121(8) Uiso 0.281(9) 1 d PDU C 2
F35' F 0.7499(11) 0.4721(10) 0.4251(5) 0.092(6) Uiso 0.281(9) 1 d PDU C 2
F36' F 0.7142(10) 0.4819(12) 0.5263(8) 0.124(7) Uiso 0.281(9) 1 d PDU C 2
Sb4 Sb 0.69468(7) 0.59037(5) 0.10153(4) 0.1249(3) Uani 1 1 d D . .
F41 F 0.6261(7) 0.6503(6) 0.1077(4) 0.163(4) Uani 0.756(9) 1 d PDU D 1
F42 F 0.7075(9) 0.5971(7) 0.1806(3) 0.198(5) Uani 0.756(9) 1 d PDU D 1
F43 F 0.7921(7) 0.6741(6) 0.1119(6) 0.222(6) Uani 0.756(9) 1 d PDU D 1
F44 F 0.6759(8) 0.5808(6) 0.0247(3) 0.164(4) Uani 0.756(9) 1 d PDU D 1
F45 F 0.5928(7) 0.5026(6) 0.0946(5) 0.226(6) Uani 0.756(9) 1 d PDU D 1
F46 F 0.7545(8) 0.5254(7) 0.1008(5) 0.201(5) Uani 0.756(9) 1 d PDU D 1
F41' F 0.699(2) 0.6893(9) 0.1110(11) 0.201(10) Uiso 0.244(9) 1 d PDU D 2
F42' F 0.7706(17) 0.6103(16) 0.1691(8) 0.202(10) Uiso 0.244(9) 1 d PDU D 2
F43' F 0.7908(15) 0.6187(19) 0.0666(13) 0.219(11) Uiso 0.244(9) 1 d PDU D 2
F44' F 0.6204(17) 0.5686(15) 0.0302(8) 0.173(10) Uiso 0.244(9) 1 d PDU D 2
F45' F 0.5999(15) 0.5593(19) 0.1341(13) 0.234(11) Uiso 0.244(9) 1 d PDU D 2
F46' F 0.692(2) 0.4906(9) 0.0862(10) 0.142(9) Uiso 0.244(9) 1 d PDU D 2
Sb5 Sb 0.2234(4) 0.6463(2) 0.15094(12) 0.1052(9) Uani 0.572(8) 1 d PD E 1
F51 F 0.1499(10) 0.5955(8) 0.0834(5) 0.227(7) Uani 0.572(8) 1 d PDU E 1
F52 F 0.1542(9) 0.7078(7) 0.1578(7) 0.190(5) Uani 0.572(8) 1 d PDU E 1
F53 F 0.2909(9) 0.7184(8) 0.1165(6) 0.223(7) Uani 0.572(8) 1 d PDU E 1
F54 F 0.2933(10) 0.5907(8) 0.1442(7) 0.253(7) Uani 0.572(8) 1 d PDU E 1
F55 F 0.1544(11) 0.5788(7) 0.1883(6) 0.211(6) Uani 0.572(8) 1 d PDU E 1
F56 F 0.2931(10) 0.7021(7) 0.2204(5) 0.205(6) Uani 0.572(8) 1 d PDU E 1
Sb5' Sb 0.1806(4) 0.6304(2) 0.15742(14) 0.0940(10) Uani 0.428(8) 1 d PD E 2
F51' F 0.1537(13) 0.5503(10) 0.0960(7) 0.223(9) Uiso 0.428(8) 1 d PDU E 2
F52' F 0.1198(12) 0.6760(11) 0.1153(8) 0.222(9) Uiso 0.428(8) 1 d PDU E 2
F53' F 0.2813(10) 0.6817(11) 0.1331(8) 0.205(8) Uiso 0.428(8) 1 d PDU E 2
F54' F 0.2418(12) 0.5804(10) 0.1978(8) 0.209(8) Uiso 0.428(8) 1 d PDU E 2
F55' F 0.0804(10) 0.5766(9) 0.1797(7) 0.189(8) Uiso 0.428(8) 1 d PDU E 2
F56' F 0.2115(14) 0.7068(9) 0.2186(7) 0.219(8) Uiso 0.428(8) 1 d PDU E 2

loop_
_atom_site_aniso_label
_atom_site_aniso_U_11
_atom_site_aniso_U_22
_atom_site_aniso_U_33
_atom_site_aniso_U_23
_atom_site_aniso_U_13
_atom_site_aniso_U_12
Rh1A 0.0534(4) 0.0647(4) 0.0567(3) 0.0125(3) 0.0112(3) 0.0250(3)
N1A 0.046(4) 0.066(4) 0.061(4) 0.013(3) 0.014(3) 0.028(3)
C2A 0.054(5) 0.100(7) 0.072(6) 0.037(5) 0.025(4) 0.042(5)
C3A 0.069(5) 0.085(6) 0.065(5) 0.038(5) 0.027(4) 0.040(5)
C4A 0.068(6) 0.098(7) 0.059(5) 0.018(5) 0.016(4) 0.047(5)
C5A 0.062(5) 0.063(5) 0.070(5) 0.009(4) 0.013(4) 0.029(4)
C6A 0.045(4) 0.070(5) 0.062(5) 0.015(4) 0.009(3) 0.031(4)
C7A 0.059(5) 0.057(5) 0.060(5) 0.016(4) 0.020(4) 0.029(4)
C8A 0.070(6) 0.069(5) 0.072(5) 0.013(4) 0.015(4) 0.032(5)
C9A 0.097(7) 0.068(6) 0.083(6) 0.025(5) 0.030(5) 0.029(5)
C10A 0.121(8) 0.076(6) 0.070(6) 0.031(5) 0.030(5) 0.040(6)
C11A 0.079(6) 0.065(5) 0.063(5) 0.019(4) 0.017(4) 0.034(5)
N12A 0.063(4) 0.062(4) 0.055(4) 0.012(3) 0.013(3) 0.031(3)
O13A 0.088(4) 0.055(3) 0.080(4) 0.014(3) 0.020(3) 0.028(3)
O14A 0.124(6) 0.091(5) 0.072(4) 0.028(4) 0.019(4) 0.038(4)
C15A 0.083(6) 0.080(6) 0.054(5) 0.011(4) 0.001(4) 0.032(5)
O15A 0.140(6) 0.110(6) 0.057(4) -0.009(4) -0.009(4) 0.035(5)
C16A 0.067(6) 0.089(7) 0.067(5) 0.013(5) 0.016(4) 0.037(5)
O16A 0.112(5) 0.057(4) 0.108(5) 0.014(4) 0.013(4) 0.029(4)
Rh1B 0.0530(4) 0.0630(4) 0.0748(4) 0.0070(3) 0.0079(3) 0.0247(3)
N1B 0.056(4) 0.077(5) 0.065(4) 0.002(4) 0.007(3) 0.033(4)
C2B 0.047(5) 0.068(5) 0.084(6) 0.010(5) 0.015(4) 0.022(4)
C3B 0.054(5) 0.106(8) 0.096(7) 0.038(6) 0.026(5) 0.024(5)
C4B 0.072(6) 0.087(7) 0.086(7) 0.018(6) 0.023(5) 0.023(5)
C5B 0.059(5) 0.084(7) 0.074(6) 0.006(5) 0.020(4) 0.026(5)
C6B 0.035(4) 0.070(6) 0.099(7) -0.006(5) 0.013(4) 0.013(4)
C7B 0.038(4) 0.075(6) 0.075(6) -0.009(4) 0.006(4) 0.027(4)
C8B 0.054(5) 0.089(7) 0.105(7) -0.001(6) 0.022(5) 0.031(5)
C9B 0.052(6) 0.087(7) 0.117(8) -0.016(6) 0.010(5) 0.025(5)
C10B 0.054(5) 0.077(6) 0.109(8) 0.003(6) 0.007(5) 0.027(5)
C11B 0.041(5) 0.064(6) 0.132(9) -0.006(6) 0.007(5) 0.017(4)
N12B 0.048(4) 0.076(5) 0.077(5) 0.012(4) 0.007(3) 0.031(4)
O13B 0.082(4) 0.066(4) 0.080(4) 0.006(3) 0.011(3) 0.022(3)
O14B 0.102(5) 0.072(4) 0.095(5) 0.012(4) 0.017(4) 0.037(4)
C15B 0.079(6) 0.073(6) 0.070(6) 0.014(5) 0.007(5) 0.022(5)
O15B 0.136(7) 0.091(5) 0.096(5) 0.025(4) 0.007(5) 0.036(5)
C16B 0.077(6) 0.073(6) 0.065(5) 0.000(5) 0.005(4) 0.027(5)
O16B 0.134(6) 0.081(5) 0.088(5) -0.009(4) 0.007(4) 0.034(4)
Rh1C 0.0582(4) 0.0742(4) 0.0686(4) 0.0239(3) 0.0160(3) 0.0316(3)
N1C 0.056(4) 0.063(4) 0.072(4) 0.022(3) 0.022(3) 0.026(3)
C2C 0.065(5) 0.077(6) 0.068(5) 0.007(5) 0.010(4) 0.030(5)
C3C 0.080(6) 0.064(5) 0.077(6) 0.009(4) 0.007(5) 0.029(5)
C4C 0.071(6) 0.055(5) 0.102(7) 0.017(5) 0.015(5) 0.017(4)
C5C 0.080(6) 0.077(6) 0.065(5) 0.027(5) 0.021(4) 0.032(5)
C6C 0.057(5) 0.077(5) 0.050(4) 0.014(4) 0.019(4) 0.036(4)
C7C 0.048(4) 0.072(5) 0.061(5) 0.017(4) 0.013(4) 0.028(4)
C8C 0.068(5) 0.080(6) 0.059(5) 0.018(4) 0.018(4) 0.029(5)
C9C 0.061(5) 0.098(7) 0.065(5) 0.016(5) -0.005(4) 0.041(5)
C10C 0.061(6) 0.089(7) 0.081(6) 0.014(5) 0.009(5) 0.027(5)
C11C 0.057(5) 0.088(7) 0.084(6) 0.032(5) 0.019(4) 0.039(5)
N12C 0.051(4) 0.068(4) 0.072(4) 0.019(4) 0.011(3) 0.028(3)
O13C 0.116(5) 0.081(4) 0.064(4) 0.018(3) 0.013(3) 0.026(4)
O14C 0.063(4) 0.073(4) 0.112(5) 0.026(4) 0.007(3) 0.024(3)
C15C 0.071(6) 0.054(5) 0.101(7) 0.033(5) 0.021(5) 0.028(4)
O15C 0.094(5) 0.094(5) 0.128(6) 0.040(4) 0.029(4) 0.045(4)
C16C 0.106(8) 0.103(8) 0.080(7) 0.038(6) 0.039(6) 0.056(6)
O16C 0.172(8) 0.136(7) 0.075(5) 0.039(5) 0.027(5) 0.070(6)
Rh1D 0.0592(4) 0.0717(4) 0.0730(4) 0.0076(3) 0.0092(3) 0.0295(3)
N1D 0.044(4) 0.063(4) 0.066(4) 0.016(3) -0.007(3) 0.018(3)
C2D 0.043(5) 0.066(5) 0.100(7) 0.010(5) 0.007(4) 0.030(4)
C3D 0.051(5) 0.078(6) 0.080(6) 0.025(5) 0.016(4) 0.025(4)
C4D 0.063(5) 0.079(6) 0.075(6) 0.020(5) 0.011(4) 0.032(5)
C5D 0.043(5) 0.085(6) 0.080(6) 0.017(5) 0.009(4) 0.026(4)
C6D 0.042(4) 0.076(6) 0.065(5) 0.013(4) 0.006(4) 0.028(4)
C7D 0.061(5) 0.087(6) 0.064(5) 0.018(5) 0.015(4) 0.039(5)
C8D 0.075(6) 0.077(6) 0.075(6) 0.008(5) 0.000(4) 0.036(5)
C9D 0.096(7) 0.067(6) 0.092(7) 0.025(5) 0.013(6) 0.036(5)
C10D 0.114(8) 0.074(6) 0.096(7) 0.037(6) 0.026(6) 0.044(6)
C11D 0.101(8) 0.115(9) 0.081(7) 0.035(7) 0.020(6) 0.052(7)
N12D 0.064(4) 0.062(4) 0.076(4) 0.016(4) 0.013(3) 0.029(3)
O13D 0.071(4) 0.073(4) 0.098(4) 0.021(3) 0.004(3) 0.023(3)
O14D 0.133(6) 0.092(5) 0.061(4) 0.008(3) 0.005(4) 0.038(4)
C15D 0.094(7) 0.081(7) 0.091(7) 0.010(6) 0.015(6) 0.042(6)
O15D 0.150(7) 0.104(6) 0.075(5) 0.001(4) 0.017(5) 0.036(5)
C16D 0.062(6) 0.068(6) 0.096(7) -0.003(5) 0.006(5) 0.020(5)
O16D 0.097(5) 0.072(4) 0.122(6) 0.008(4) 0.007(4) 0.028(4)
Rh1E 0.0525(4) 0.0661(4) 0.0611(4) 0.0063(3) 0.0094(3) 0.0245(3)
N1E 0.055(4) 0.066(4) 0.075(4) 0.012(3) 0.010(3) 0.034(3)
C2E 0.060(5) 0.068(6) 0.094(7) 0.016(5) 0.007(5) 0.023(5)
C3E 0.094(7) 0.074(6) 0.099(7) 0.037(5) 0.028(6) 0.042(5)
C4E 0.078(6) 0.092(7) 0.080(6) 0.020(5) 0.019(5) 0.036(6)
C5E 0.070(6) 0.067(5) 0.065(5) 0.001(4) 0.021(4) 0.028(5)
C6E 0.060(5) 0.070(5) 0.054(4) 0.018(4) 0.015(4) 0.036(4)
C7E 0.049(5) 0.063(5) 0.066(5) 0.001(4) 0.012(4) 0.025(4)
C8E 0.056(5) 0.077(6) 0.071(5) -0.004(5) 0.006(4) 0.027(5)
C9E 0.060(6) 0.086(7) 0.090(7) -0.017(5) 0.001(5) 0.026(5)
C10E 0.058(5) 0.068(5) 0.078(6) -0.006(5) 0.007(4) 0.021(4)
C11E 0.048(5) 0.073(6) 0.083(6) 0.010(5) 0.012(4) 0.022(4)
N12E 0.047(4) 0.068(4) 0.067(4) 0.008(3) 0.006(3) 0.027(3)
O13E 0.103(5) 0.077(4) 0.072(4) 0.004(3) 0.017(3) 0.025(4)
O14E 0.067(4) 0.084(4) 0.084(4) 0.015(3) 0.014(3) 0.026(3)
C15E 0.091(7) 0.076(6) 0.061(5) 0.025(4) 0.020(5) 0.035(5)
O15E 0.141(6) 0.096(5) 0.074(4) 0.023(4) 0.015(4) 0.034(5)
C16E 0.069(6) 0.098(7) 0.069(6) 0.000(5) 0.021(5) 0.028(5)
O16E 0.138(6) 0.093(5) 0.077(4) -0.020(4) 0.004(4) 0.035(5)
Sb1 0.0997(5) 0.0984(5) 0.0688(4) 0.0298(3) 0.0238(3) 0.0469(4)
F11 0.134(7) 0.119(6) 0.097(5) 0.037(4) 0.043(5) 0.019(5)
F12 0.167(8) 0.158(7) 0.137(7) 0.013(6) 0.049(6) 0.097(6)
F13 0.117(6) 0.177(8) 0.124(7) 0.081(6) 0.006(5) 0.046(6)
F14 0.179(8) 0.103(6) 0.138(7) -0.004(5) 0.080(6) 0.042(6)
F15 0.096(5) 0.184(8) 0.118(6) 0.067(6) 0.009(4) 0.063(5)
F16 0.135(6) 0.158(7) 0.109(5) 0.083(5) 0.072(5) 0.065(5)
Sb2 0.0751(4) 0.0812(4) 0.0856(4) 0.0188(3) 0.0243(3) 0.0359(3)
F21 0.131(8) 0.201(11) 0.114(7) 0.031(7) 0.076(6) 0.084(8)
F22 0.171(11) 0.127(9) 0.153(9) -0.005(8) 0.053(8) -0.008(8)
F23 0.173(10) 0.152(10) 0.184(10) 0.065(8) 0.016(8) 0.111(8)
F24 0.186(11) 0.129(9) 0.137(9) -0.009(7) -0.003(8) 0.018(8)
F25 0.174(10) 0.153(10) 0.187(10) 0.056(8) -0.016(8) 0.091(8)
F26 0.132(9) 0.190(12) 0.140(9) 0.010(9) 0.052(7) 0.046(8)
Sb3 0.0864(5) 0.0749(4) 0.0780(4) -0.0012(3) 0.0041(3) 0.0288(3)
F31 0.076(6) 0.147(8) 0.169(9) 0.000(7) -0.005(5) 0.007(5)
F32 0.129(8) 0.080(5) 0.148(7) -0.004(5) -0.008(6) 0.052(5)
F33 0.171(9) 0.095(6) 0.112(6) 0.013(5) 0.048(6) 0.039(6)
F34 0.109(7) 0.084(5) 0.096(5) -0.008(4) -0.002(5) 0.040(4)
F35 0.154(9) 0.104(6) 0.096(6) 0.008(5) 0.012(5) 0.011(6)
F36 0.089(6) 0.110(7) 0.188(9) 0.004(6) 0.017(6) 0.013(5)
Sb4 0.1494(8) 0.0961(6) 0.1265(7) 0.0142(5) 0.0191(6) 0.0483(6)
F41 0.186(9) 0.177(8) 0.178(8) 0.026(7) 0.023(7) 0.141(7)
F42 0.228(11) 0.229(10) 0.162(9) 0.060(8) 0.010(8) 0.122(9)
F43 0.182(10) 0.180(10) 0.253(12) 0.025(10) 0.028(9) 0.016(9)
F44 0.185(9) 0.188(9) 0.143(7) 0.027(6) 0.077(7) 0.081(7)
F45 0.191(10) 0.181(10) 0.228(11) 0.001(9) 0.047(9) -0.019(9)
F46 0.201(11) 0.176(9) 0.255(11) 0.061(9) 0.076(9) 0.086(8)
Sb5 0.125(2) 0.0864(14) 0.1064(12) 0.0287(10) 0.0315(14) 0.0338(15)
F51 0.300(14) 0.183(12) 0.153(11) 0.043(10) -0.020(11) 0.057(11)
F52 0.248(12) 0.141(9) 0.215(12) 0.052(9) 0.039(11) 0.111(9)
F53 0.277(14) 0.178(12) 0.217(13) 0.045(11) 0.063(11) 0.080(11)
F54 0.293(14) 0.201(12) 0.276(15) 0.007(12) 0.038(13) 0.129(11)
F55 0.239(13) 0.180(11) 0.205(11) 0.079(10) 0.042(11) 0.050(10)
F56 0.237(14) 0.186(12) 0.175(11) 0.002(10) 0.018(11) 0.079(10)
Sb5' 0.112(3) 0.0736(14) 0.0886(13) 0.0229(10) 0.0280(15) 0.0184(16)

loop_
_atom_type_symbol
_atom_type_description
_atom_type_scat_dispersion_real
_atom_type_scat_dispersion_imag
_atom_type_scat_source
C C 0.0181 0.0091 'International Tables Vol C Tables 4.2.6.8 and 6.1.1.4'
H H 0.0000 0.0000 'International Tables Vol C Tables 4.2.6.8 and 6.1.1.4'
N N 0.0311 0.0180 'International Tables Vol C Tables 4.2.6.8 and 6.1.1.4'
O O 0.0492 0.0322 'International Tables Vol C Tables 4.2.6.8 and 6.1.1.4'
F F 0.0727 0.0534 'International Tables Vol C Tables 4.2.6.8 and 6.1.1.4'
Rh Rh 0.0927 3.6045 'International Tables Vol C Tables 4.2.6.8 and 6.1.1.4'
Sb Sb -0.0562 5.8946 'International Tables Vol C Tables 4.2.6.8 and 6.1.1.4'

loop_
_geom_angle_atom_site_label_1
_geom_angle_atom_site_label_2
_geom_angle_atom_site_label_3
_geom_angle
_geom_angle_site_symmetry_1
_geom_angle_site_symmetry_3
_geom_angle_publ_flag
C15A Rh1A C16A 84.3(4) . . ?
C15A Rh1A N1A 177.0(3) . . ?
C16A Rh1A N1A 98.7(3) . . ?
C15A Rh1A N12A 98.8(3) . . ?
C16A Rh1A N12A 176.1(3) . . ?
N1A Rh1A N12A 78.3(2) . . ?
C2A N1A C6A 119.3(7) . . ?
C2A N1A Rh1A 125.8(6) . . ?
C6A N1A Rh1A 114.9(5) . . ?
O13A C2A N1A 116.3(7) . . ?
O13A C2A C3A 122.7(7) . . ?
N1A C2A C3A 121.0(8) . . ?
C4A C3A C2A 118.8(7) . . ?
C5A C4A C3A 120.3(8) . . ?
C4A C5A C6A 120.6(8) . . ?
N1A C6A C5A 120.0(7) . . ?
N1A C6A C7A 115.1(6) . . ?
C5A C6A C7A 124.9(7) . . ?
N12A C7A C8A 121.3(7) . . ?
N12A C7A C6A 116.6(7) . . ?
C8A C7A C6A 122.1(7) . . ?
C9A C8A C7A 117.9(8) . . ?
C10A C9A C8A 120.9(8) . . ?
C9A C10A C11A 119.3(8) . . ?
O14A C11A N12A 115.4(7) . . ?
O14A C11A C10A 122.9(8) . . ?
N12A C11A C10A 121.7(8) . . ?
C7A N12A C11A 118.8(6) . . ?
C7A N12A Rh1A 115.0(5) . . ?
C11A N12A Rh1A 126.1(5) . . ?
O15A C15A Rh1A 174.7(8) . . ?
O16A C16A Rh1A 174.2(8) . . ?
C15B Rh1B C16B 84.6(4) . . ?
C15B Rh1B N12B 99.3(3) . . ?
C16B Rh1B N12B 176.1(3) . . ?
C15B Rh1B N1B 177.2(3) . . ?
C16B Rh1B N1B 98.1(3) . . ?
N12B Rh1B N1B 78.0(3) . . ?
C2B N1B C6B 116.3(7) . . ?
C2B N1B Rh1B 127.7(6) . . ?
C6B N1B Rh1B 115.9(6) . . ?
O13B C2B N1B 114.0(8) . . ?
O13B C2B C3B 121.8(8) . . ?
N1B C2B C3B 124.2(9) . . ?
C2B C3B C4B 116.5(9) . . ?
C5B C4B C3B 121.4(9) . . ?
C4B C5B C6B 120.6(9) . . ?
C5B C6B N1B 120.8(8) . . ?
C5B C6B C7B 126.2(8) . . ?
N1B C6B C7B 113.0(8) . . ?
N12B C7B C8B 122.4(9) . . ?
N12B C7B C6B 116.9(7) . . ?
C8B C7B C6B 120.7(9) . . ?
C7B C8B C9B 118.1(10) . . ?
C10B C9B C8B 120.3(9) . . ?
C9B C10B C11B 119.1(10) . . ?
O14B C11B N12B 116.8(8) . . ?
O14B C11B C10B 122.2(10) . . ?
N12B C11B C10B 120.9(10) . . ?
C7B N12B C11B 119.1(8) . . ?
C7B N12B Rh1B 116.2(6) . . ?
C11B N12B Rh1B 124.6(6) . . ?
O15B C15B Rh1B 173.0(9) . . ?
O16B C16B Rh1B 173.5(8) . . ?
C15C Rh1C C16C 84.3(4) . . ?
C15C Rh1C N12C 97.6(3) . . ?
C16C Rh1C N12C 177.8(4) . . ?
C15C Rh1C N1C 175.9(3) . . ?
C16C Rh1C N1C 99.7(4) . . ?
N12C Rh1C N1C 78.4(3) . . ?
C6C N1C C2C 117.7(7) . . ?
C6C N1C Rh1C 115.4(5) . . ?
C2C N1C Rh1C 126.9(5) . . ?
O13C C2C N1C 114.4(8) . . ?
O13C C2C C3C 123.2(8) . . ?
N1C C2C C3C 122.3(8) . . ?
C4C C3C C2C 117.6(8) . . ?
C3C C4C C5C 121.5(8) . . ?
C6C C5C C4C 117.9(8) . . ?
C5C C6C N1C 122.8(7) . . ?
C5C C6C C7C 122.2(7) . . ?
N1C C6C C7C 115.0(7) . . ?
N12C C7C C8C 120.9(7) . . ?
N12C C7C C6C 116.2(7) . . ?
C8C C7C C6C 122.9(7) . . ?
C9C C8C C7C 117.6(8) . . ?
C10C C9C C8C 123.3(8) . . ?
C9C C10C C11C 115.8(9) . . ?
N12C C11C O14C 117.3(8) . . ?
N12C C11C C10C 124.4(8) . . ?
O14C C11C C10C 118.3(9) . . ?
C11C N12C C7C 118.0(7) . . ?
C11C N12C Rh1C 127.0(6) . . ?
C7C N12C Rh1C 115.0(5) . . ?
O15C C15C Rh1C 171.7(9) . . ?
O16C C16C Rh1C 175.6(10) . . ?
C16D Rh1D C15D 83.5(4) . . ?
C16D Rh1D N12D 177.6(3) . . ?
C15D Rh1D N12D 98.7(4) . . ?
C16D Rh1D N1D 99.8(3) . . ?
C15D Rh1D N1D 176.5(3) . . ?
N12D Rh1D N1D 77.9(3) . . ?
C2D N1D C6D 118.9(7) . . ?
C2D N1D Rh1D 125.1(6) . . ?
C6D N1D Rh1D 116.0(5) . . ?
O13D C2D N1D 116.9(8) . . ?
O13D C2D C3D 122.5(8) . . ?
N1D C2D C3D 120.6(8) . . ?
C4D C3D C2D 120.2(8) . . ?
C3D C4D C5D 120.2(9) . . ?
C6D C5D C4D 118.7(8) . . ?
N1D C6D C5D 121.4(7) . . ?
N1D C6D C7D 115.7(7) . . ?
C5D C6D C7D 122.9(8) . . ?
N12D C7D C8D 121.4(7) . . ?
N12D C7D C6D 114.3(8) . . ?
C8D C7D C6D 124.2(8) . . ?
C9D C8D C7D 118.5(8) . . ?
C10D C9D C8D 121.4(9) . . ?
C9D C10D C11D 120.3(9) . . ?
O14D C11D C10D 125.0(9) . . ?
O14D C11D N12D 114.4(9) . . ?
C10D C11D N12D 120.6(9) . . ?
C7D N12D C11D 117.7(8) . . ?
C7D N12D Rh1D 116.0(5) . . ?
C11D N12D Rh1D 126.2(6) . . ?
O15D C15D Rh1D 172.9(9) . . ?
O16D C16D Rh1D 175.7(9) . . ?
C16E Rh1E C15E 83.3(4) . . ?
C16E Rh1E N12E 177.2(3) . . ?
C15E Rh1E N12E 99.5(3) . . ?
C16E Rh1E N1E 98.8(3) . . ?
C15E Rh1E N1E 176.5(3) . . ?
N12E Rh1E N1E 78.3(3) . . ?
C2E N1E C6E 120.2(7) . . ?
C2E N1E Rh1E 124.4(6) . . ?
C6E N1E Rh1E 115.4(5) . . ?
O13E C2E N1E 118.3(8) . . ?
O13E C2E C3E 120.7(8) . . ?
N1E C2E C3E 120.9(8) . . ?
C4E C3E C2E 117.7(8) . . ?
C5E C4E C3E 119.1(8) . . ?
C6E C5E C4E 122.5(8) . . ?
C5E C6E N1E 119.5(7) . . ?
C5E C6E C7E 125.4(7) . . ?
N1E C6E C7E 115.1(6) . . ?
C8E C7E N12E 121.1(8) . . ?
C8E C7E C6E 123.1(8) . . ?
N12E C7E C6E 115.8(6) . . ?
C9E C8E C7E 120.0(9) . . ?
C8E C9E C10E 120.7(8) . . ?
C11E C10E C9E 118.2(8) . . ?
O14E C11E N12E 115.4(7) . . ?
O14E C11E C10E 122.2(8) . . ?
N12E C11E C10E 122.3(8) . . ?
C11E N12E C7E 117.6(7) . . ?
C11E N12E Rh1E 127.0(6) . . ?
C7E N12E Rh1E 115.3(5) . . ?
O15E C15E Rh1E 176.7(9) . . ?
O16E C16E Rh1E 172.5(9) . . ?
F13' Sb1 F12' 91.5(7) . . ?
F13' Sb1 F14 124.4(8) . . ?
F12' Sb1 F14 143.8(9) . . ?
F13' Sb1 F12 54.2(8) . . ?
F12' Sb1 F12 37.7(8) . . ?
F14 Sb1 F12 178.5(4) . . ?
F13' Sb1 F16' 91.2(7) . . ?
F12' Sb1 F16' 91.4(8) . . ?
F14 Sb1 F16' 92.4(10) . . ?
F12 Sb1 F16' 87.4(10) . . ?
F13' Sb1 F13 34.8(8) . . ?
F12' Sb1 F13 125.6(9) . . ?
F14 Sb1 F13 90.6(4) . . ?
F12 Sb1 F13 87.9(4) . . ?
F16' Sb1 F13 84.0(10) . . ?
F13' Sb1 F11 83.2(10) . . ?
F12' Sb1 F11 91.4(11) . . ?
F14 Sb1 F11 88.5(3) . . ?
F12 Sb1 F11 91.5(4) . . ?
F16' Sb1 F11 173.8(10) . . ?
F13 Sb1 F11 89.9(3) . . ?
F13' Sb1 F11' 91.4(7) . . ?
F12' Sb1 F11' 90.4(8) . . ?
F14 Sb1 F11' 84.5(10) . . ?
F12 Sb1 F11' 95.7(10) . . ?
F16' Sb1 F11' 176.8(9) . . ?
F13 Sb1 F11' 97.1(10) . . ?
F11 Sb1 F11' 8.2(11) . . ?
F13' Sb1 F16 98.1(10) . . ?
F12' Sb1 F16 90.5(10) . . ?
F14 Sb1 F16 89.1(3) . . ?
F12 Sb1 F16 90.9(4) . . ?
F16' Sb1 F16 6.9(11) . . ?
F13 Sb1 F16 90.1(3) . . ?
F11 Sb1 F16 177.7(4) . . ?
F11' Sb1 F16 170.4(10) . . ?
F13' Sb1 F14' 90.4(7) . . ?
F12' Sb1 F14' 177.9(9) . . ?
F14 Sb1 F14' 34.2(7) . . ?
F12 Sb1 F14' 144.3(8) . . ?
F16' Sb1 F14' 89.6(7) . . ?
F13 Sb1 F14' 56.4(7) . . ?
F11 Sb1 F14' 87.8(10) . . ?
F11' Sb1 F14' 88.5(7) . . ?
F16 Sb1 F14' 90.3(10) . . ?
F13' Sb1 F15 143.2(8) . . ?
F12' Sb1 F15 52.5(9) . . ?
F14 Sb1 F15 91.3(4) . . ?
F12 Sb1 F15 90.2(4) . . ?
F16' Sb1 F15 96.7(10) . . ?
F13 Sb1 F15 177.9(4) . . ?
F11 Sb1 F15 89.3(3) . . ?
F11' Sb1 F15 82.3(10) . . ?
F16 Sb1 F15 90.7(3) . . ?
F14' Sb1 F15 125.5(8) . . ?
F13' Sb1 F15' 178.0(9) . . ?
F12' Sb1 F15' 90.5(7) . . ?
F14 Sb1 F15' 53.6(8) . . ?
F12 Sb1 F15' 127.9(8) . . ?
F16' Sb1 F15' 88.6(7) . . ?
F13 Sb1 F15' 143.2(8) . . ?
F11 Sb1 F15' 96.8(10) . . ?
F11' Sb1 F15' 88.7(7) . . ?
F16 Sb1 F15' 81.8(10) . . ?
F14' Sb1 F15' 87.6(7) . . ?
F15 Sb1 F15' 38.8(8) . . ?
F25 Sb2 F26' 110.5(6) . . ?
F25 Sb2 F21 92.0(5) . . ?
F26' Sb2 F21 150.8(6) . . ?
F25 Sb2 F24' 63.0(6) . . ?
F26' Sb2 F24' 93.2(5) . . ?
F21 Sb2 F24' 114.0(6) . . ?
F25 Sb2 F23' 145.0(6) . . ?
F26' Sb2 F23' 92.9(6) . . ?
F21 Sb2 F23' 77.1(6) . . ?
F24' Sb2 F23' 91.0(6) . . ?
F25 Sb2 F26 92.1(5) . . ?
F26' Sb2 F26 26.8(5) . . ?
F21 Sb2 F26 175.8(5) . . ?
F24' Sb2 F26 67.1(6) . . ?
F23' Sb2 F26 99.0(6) . . ?
F25 Sb2 F22 91.5(5) . . ?
F26' Sb2 F22 71.6(6) . . ?
F21 Sb2 F22 90.0(5) . . ?
F24' Sb2 F22 144.3(6) . . ?
F23' Sb2 F22 121.2(6) . . ?
F26 Sb2 F22 90.9(5) . . ?
F25 Sb2 F22' 113.0(6) . . ?
F26' Sb2 F22' 91.3(5) . . ?
F21 Sb2 F22' 62.1(5) . . ?
F24' Sb2 F22' 174.9(6) . . ?
F23' Sb2 F22' 91.2(6) . . ?
F26 Sb2 F22' 117.0(6) . . ?
F22 Sb2 F22' 36.0(5) . . ?
F25 Sb2 F24 92.8(5) . . ?
F26' Sb2 F24 105.9(6) . . ?
F21 Sb2 F24 90.9(5) . . ?
F24' Sb2 F24 38.4(5) . . ?
F23' Sb2 F24 54.9(6) . . ?
F26 Sb2 F24 87.9(5) . . ?
F22 Sb2 F24 175.6(5) . . ?
F22' Sb2 F24 141.9(6) . . ?
F25 Sb2 F25' 32.1(5) . . ?
F26' Sb2 F25' 91.8(5) . . ?
F21 Sb2 F25' 98.7(6) . . ?
F24' Sb2 F25' 88.9(5) . . ?
F23' Sb2 F25' 175.3(6) . . ?
F26 Sb2 F25' 85.3(6) . . ?
F22 Sb2 F25' 60.4(6) . . ?
F22' Sb2 F25' 88.5(5) . . ?
F24 Sb2 F25' 123.7(6) . . ?
F25 Sb2 F23 179.0(5) . . ?
F26' Sb2 F23 68.8(6) . . ?
F21 Sb2 F23 89.0(4) . . ?
F24' Sb2 F23 116.2(6) . . ?
F23' Sb2 F23 35.0(5) . . ?
F26 Sb2 F23 86.9(5) . . ?
F22 Sb2 F23 88.9(5) . . ?
F22' Sb2 F23 67.8(5) . . ?
F24 Sb2 F23 86.8(5) . . ?
F25' Sb2 F23 148.1(6) . . ?
F25 Sb2 F21' 68.3(6) . . ?
F26' Sb2 F21' 177.1(6) . . ?
F21 Sb2 F21' 28.5(5) . . ?
F24' Sb2 F21' 88.5(5) . . ?
F23' Sb2 F21' 89.4(5) . . ?
F26 Sb2 F21' 154.2(6) . . ?
F22 Sb2 F21' 105.7(6) . . ?
F22' Sb2 F21' 87.0(5) . . ?
F24 Sb2 F21' 76.9(6) . . ?
F25' Sb2 F21' 85.9(5) . . ?
F23 Sb2 F21' 112.5(6) . . ?
F36' Sb3 F34' 90.2(6) . . ?
F36' Sb3 F31 143.1(7) . . ?
F34' Sb3 F31 108.7(7) . . ?
F36' Sb3 F33 57.7(6) . . ?
F34' Sb3 F33 86.0(7) . . ?
F31 Sb3 F33 91.4(4) . . ?
F36' Sb3 F35 120.3(6) . . ?
F34' Sb3 F35 93.3(8) . . ?
F31 Sb3 F35 90.7(4) . . ?
F33 Sb3 F35 177.9(4) . . ?
F36' Sb3 F32' 91.7(6) . . ?
F34' Sb3 F32' 177.9(8) . . ?
F31 Sb3 F32' 69.3(7) . . ?
F33 Sb3 F32' 94.4(7) . . ?
F35 Sb3 F32' 86.4(7) . . ?
F36' Sb3 F32 71.3(7) . . ?
F34' Sb3 F32 160.6(7) . . ?
F31 Sb3 F32 90.1(4) . . ?
F33 Sb3 F32 88.9(4) . . ?
F35 Sb3 F32 91.1(4) . . ?
F32' Sb3 F32 21.5(6) . . ?
F36' Sb3 F35' 91.3(6) . . ?
F34' Sb3 F35' 91.2(6) . . ?
F31 Sb3 F35' 118.7(6) . . ?
F33 Sb3 F35' 148.8(6) . . ?
F35 Sb3 F35' 29.2(5) . . ?
F32' Sb3 F35' 89.5(6) . . ?
F32 Sb3 F35' 83.5(6) . . ?
F36' Sb3 F34 106.2(7) . . ?
F34' Sb3 F34 16.7(7) . . ?
F31 Sb3 F34 92.6(4) . . ?
F33 Sb3 F34 90.8(3) . . ?
F35 Sb3 F34 89.2(3) . . ?
F32' Sb3 F34 161.2(7) . . ?
F32 Sb3 F34 177.3(4) . . ?
F35' Sb3 F34 95.4(6) . . ?
F36' Sb3 F31' 179.0(8) . . ?
F34' Sb3 F31' 90.0(6) . . ?
F31 Sb3 F31' 35.9(6) . . ?
F33 Sb3 F31' 121.3(6) . . ?
F35 Sb3 F31' 60.7(6) . . ?
F32' Sb3 F31' 88.0(6) . . ?
F32 Sb3 F31' 108.5(6) . . ?
F35' Sb3 F31' 89.7(6) . . ?
F34 Sb3 F31' 73.9(7) . . ?
F36' Sb3 F33' 90.0(6) . . ?
F34' Sb3 F33' 90.4(6) . . ?
F31 Sb3 F33' 59.5(6) . . ?
F33 Sb3 F33' 32.7(5) . . ?
F35 Sb3 F33' 149.3(6) . . ?
F32' Sb3 F33' 88.8(6) . . ?
F32 Sb3 F33' 95.3(6) . . ?
F35' Sb3 F33' 177.9(7) . . ?
F34 Sb3 F33' 85.8(6) . . ?
F31' Sb3 F33' 88.9(6) . . ?
F36' Sb3 F36 37.2(6) . . ?
F34' Sb3 F36 71.8(7) . . ?
F31 Sb3 F36 179.3(4) . . ?
F33 Sb3 F36 89.2(4) . . ?
F35 Sb3 F36 88.7(4) . . ?
F32' Sb3 F36 110.3(6) . . ?
F32 Sb3 F36 89.5(4) . . ?
F35' Sb3 F36 60.6(6) . . ?
F34 Sb3 F36 87.8(4) . . ?
F31' Sb3 F36 143.8(6) . . ?
F33' Sb3 F36 121.2(6) . . ?
F43 Sb4 F46 93.6(5) . . ?
F43 Sb4 F45' 136.9(10) . . ?
F46 Sb4 F45' 112.9(10) . . ?
F43 Sb4 F42' 65.5(10) . . ?
F46 Sb4 F42' 69.4(10) . . ?
F45' Sb4 F42' 91.8(8) . . ?
F43 Sb4 F41' 54.2(10) . . ?
F46 Sb4 F41' 147.7(10) . . ?
F45' Sb4 F41' 92.9(8) . . ?
F42' Sb4 F41' 91.7(7) . . ?
F43 Sb4 F44 92.2(4) . . ?
F46 Sb4 F44 92.5(4) . . ?
F45' Sb4 F44 118.5(10) . . ?
F42' Sb4 F44 149.3(10) . . ?
F41' Sb4 F44 91.6(10) . . ?
F43 Sb4 F46' 124.0(9) . . ?
F46 Sb4 F46' 31.4(8) . . ?
F45' Sb4 F46' 90.7(7) . . ?
F42' Sb4 F46' 91.1(7) . . ?
F41' Sb4 F46' 175.4(9) . . ?
F44 Sb4 F46' 84.1(9) . . ?
F43 Sb4 F41 91.3(4) . . ?
F46 Sb4 F41 173.3(5) . . ?
F45' Sb4 F41 60.5(9) . . ?
F42' Sb4 F41 108.6(10) . . ?
F41' Sb4 F41 37.1(9) . . ?
F44 Sb4 F41 91.9(4) . . ?
F46' Sb4 F41 144.5(9) . . ?
F43 Sb4 F43' 45.2(9) . . ?
F46 Sb4 F43' 65.7(9) . . ?
F45' Sb4 F43' 177.9(9) . . ?
F42' Sb4 F43' 89.1(7) . . ?
F41' Sb4 F43' 88.9(7) . . ?
F44 Sb4 F43' 60.5(9) . . ?
F46' Sb4 F43' 87.5(7) . . ?
F41 Sb4 F43' 121.0(9) . . ?
F43 Sb4 F44' 113.5(9) . . ?
F46 Sb4 F44' 108.4(9) . . ?
F45' Sb4 F44' 90.6(7) . . ?
F42' Sb4 F44' 177.3(9) . . ?
F41' Sb4 F44' 89.6(7) . . ?
F44 Sb4 F44' 28.2(9) . . ?
F46' Sb4 F44' 87.4(7) . . ?
F41 Sb4 F44' 73.8(9) . . ?
F43' Sb4 F44' 88.5(7) . . ?
F43 Sb4 F45 177.1(5) . . ?
F46 Sb4 F45 86.4(5) . . ?
F45' Sb4 F45 41.0(10) . . ?
F42' Sb4 F45 111.8(10) . . ?
F41' Sb4 F45 125.6(10) . . ?
F44 Sb4 F45 90.7(4) . . ?
F46' Sb4 F45 56.4(9) . . ?
F41 Sb4 F45 88.6(4) . . ?
F43' Sb4 F45 137.0(10) . . ?
F44' Sb4 F45 69.3(9) . . ?
F43 Sb4 F42 90.6(5) . . ?
F46 Sb4 F42 88.5(4) . . ?
F45' Sb4 F42 58.4(10) . . ?
F42' Sb4 F42 33.6(9) . . ?
F41' Sb4 F42 89.1(10) . . ?
F44 Sb4 F42 176.9(5) . . ?
F46' Sb4 F42 95.2(9) . . ?
F41 Sb4 F42 86.8(4) . . ?
F43' Sb4 F42 122.6(9) . . ?
F44' Sb4 F42 148.8(9) . . ?
F45 Sb4 F42 86.4(4) . . ?
F54 Sb5 F51 93.1(6) . . ?
F54 Sb5 F53 90.9(6) . . ?
F51 Sb5 F53 90.8(6) . . ?
F54 Sb5 F55 92.1(6) . . ?
F51 Sb5 F55 91.1(6) . . ?
F53 Sb5 F55 176.4(6) . . ?
F54 Sb5 F56 91.1(6) . . ?
F51 Sb5 F56 175.9(7) . . ?
F53 Sb5 F56 89.2(5) . . ?
F55 Sb5 F56 88.7(5) . . ?
F54 Sb5 F52 177.7(6) . . ?
F51 Sb5 F52 87.9(6) . . ?
F53 Sb5 F52 87.0(5) . . ?
F55 Sb5 F52 89.9(6) . . ?
F56 Sb5 F52 88.0(5) . . ?
F56' Sb5' F52' 92.4(7) . . ?
F56' Sb5' F55' 91.6(6) . . ?
F52' Sb5' F55' 90.1(6) . . ?
F56' Sb5' F53' 90.3(7) . . ?
F52' Sb5' F53' 90.2(7) . . ?
F55' Sb5' F53' 178.0(8) . . ?
F56' Sb5' F54' 90.1(6) . . ?
F52' Sb5' F54' 177.5(8) . . ?
F55' Sb5' F54' 90.0(6) . . ?
F53' Sb5' F54' 89.6(7) . . ?
F56' Sb5' F51' 177.0(8) . . ?
F52' Sb5' F51' 90.5(7) . . ?
F55' Sb5' F51' 89.5(6) . . ?
F53' Sb5' F51' 88.6(6) . . ?
F54' Sb5' F51' 87.1(6) . . ?

loop_
_geom_bond_atom_site_label_1
_geom_bond_atom_site_label_2
_geom_bond_distance
_geom_bond_site_symmetry_2
_geom_bond_publ_flag
Rh1A C15A 1.880(8) . ?
Rh1A C16A 1.900(10) . ?
Rh1A N1A 2.088(6) . ?
Rh1A N12A 2.102(6) . ?
N1A C2A 1.362(9) . ?
N1A C6A 1.385(9) . ?
C2A O13A 1.320(10) . ?
C2A C3A 1.416(11) . ?
C3A C4A 1.377(11) . ?
C4A C5A 1.365(11) . ?
C5A C6A 1.392(10) . ?
C6A C7A 1.455(10) . ?
C7A N12A 1.347(9) . ?
C7A C8A 1.387(10) . ?
C8A C9A 1.382(11) . ?
C9A C10A 1.347(12) . ?
C10A C11A 1.362(11) . ?
C11A O14A 1.341(9) . ?
C11A N12A 1.360(9) . ?
C15A O15A 1.102(9) . ?
C16A O16A 1.122(10) . ?
Rh1B C15B 1.842(10) . ?
Rh1B C16B 1.861(9) . ?
Rh1B N12B 2.082(7) . ?
Rh1B N1B 2.092(7) . ?
N1B C2B 1.350(10) . ?
N1B C6B 1.403(10) . ?
C2B O13B 1.343(9) . ?
C2B C3B 1.362(11) . ?
C3B C4B 1.403(12) . ?
C4B C5B 1.315(12) . ?
C5B C6B 1.360(12) . ?
C6B C7B 1.468(12) . ?
C7B N12B 1.348(10) . ?
C7B C8B 1.390(11) . ?
C8B C9B 1.405(13) . ?
C9B C10B 1.365(13) . ?
C10B C11B 1.408(12) . ?
C11B O14B 1.322(12) . ?
C11B N12B 1.370(11) . ?
C15B O15B 1.141(10) . ?
C16B O16B 1.141(9) . ?
Rh1C C15C 1.845(8) . ?
Rh1C C16C 1.853(10) . ?
Rh1C N12C 2.067(6) . ?
Rh1C N1C 2.101(6) . ?
N1C C6C 1.356(9) . ?
N1C C2C 1.369(10) . ?
C2C O13C 1.341(9) . ?
C2C C3C 1.382(11) . ?
C3C C4C 1.331(11) . ?
C4C C5C 1.421(11) . ?
C5C C6C 1.328(10) . ?
C6C C7C 1.454(10) . ?
C7C N12C 1.377(9) . ?
C7C C8C 1.418(10) . ?
C8C C9C 1.372(11) . ?
C9C C10C 1.353(11) . ?
C10C C11C 1.420(11) . ?
C11C N12C 1.327(10) . ?
C11C O14C 1.337(10) . ?
C15C O15C 1.127(9) . ?
C16C O16C 1.152(10) . ?
Rh1D C16D 1.829(10) . ?
Rh1D C15D 1.847(10) . ?
Rh1D N12D 2.064(6) . ?
Rh1D N1D 2.070(6) . ?
N1D C2D 1.342(10) . ?
N1D C6D 1.365(9) . ?
C2D O13D 1.318(9) . ?
C2D C3D 1.409(11) . ?
C3D C4D 1.329(11) . ?
C4D C5D 1.387(11) . ?
C5D C6D 1.384(10) . ?
C6D C7D 1.435(11) . ?
C7D N12D 1.389(10) . ?
C7D C8D 1.409(11) . ?
C8D C9D 1.383(11) . ?
C9D C10D 1.351(12) . ?
C10D C11D 1.397(13) . ?
C11D O14D 1.313(11) . ?
C11D N12D 1.404(11) . ?
C15D O15D 1.143(10) . ?
C16D O16D 1.137(10) . ?
Rh1E C16E 1.843(9) . ?
Rh1E C15E 1.862(8) . ?
Rh1E N12E 2.089(6) . ?
Rh1E N1E 2.091(6) . ?
N1E C2E 1.337(10) . ?
N1E C6E 1.399(9) . ?
C2E O13E 1.316(10) . ?
C2E C3E 1.445(12) . ?
C3E C4E 1.400(12) . ?
C4E C5E 1.374(11) . ?
C5E C6E 1.356(10) . ?
C6E C7E 1.440(10) . ?
C7E C8E 1.370(10) . ?
C7E N12E 1.394(9) . ?
C8E C9E 1.339(12) . ?
C9E C10E 1.389(12) . ?
C10E C11E 1.380(11) . ?
C11E O14E 1.333(10) . ?
C11E N12E 1.346(10) . ?
C15E O15E 1.132(9) . ?
C16E O16E 1.160(9) . ?
Sb1 F13' 1.812(13) . ?
Sb1 F12' 1.821(13) . ?
Sb1 F14 1.824(6) . ?
Sb1 F12 1.829(7) . ?
Sb1 F16' 1.846(13) . ?
Sb1 F13 1.852(6) . ?
Sb1 F11 1.853(6) . ?
Sb1 F11' 1.853(13) . ?
Sb1 F16 1.864(6) . ?
Sb1 F14' 1.864(13) . ?
Sb1 F15 1.871(6) . ?
Sb1 F15' 1.877(13) . ?
Sb2 F25 1.801(8) . ?
Sb2 F26' 1.803(10) . ?
Sb2 F21 1.819(7) . ?
Sb2 F24' 1.822(10) . ?
Sb2 F23' 1.827(10) . ?
Sb2 F26 1.835(8) . ?
Sb2 F22 1.843(8) . ?
Sb2 F22' 1.843(10) . ?
Sb2 F24 1.855(8) . ?
Sb2 F25' 1.884(10) . ?
Sb2 F23 1.891(8) . ?
Sb2 F21' 1.897(10) . ?
Sb3 F36' 1.813(11) . ?
Sb3 F34' 1.823(12) . ?
Sb3 F31 1.830(7) . ?
Sb3 F33 1.832(7) . ?
Sb3 F35 1.847(7) . ?
Sb3 F32' 1.849(11) . ?
Sb3 F32 1.850(6) . ?
Sb3 F35' 1.852(11) . ?
Sb3 F34 1.853(6) . ?
Sb3 F31' 1.861(11) . ?
Sb3 F33' 1.871(11) . ?
Sb3 F36 1.888(7) . ?
Sb4 F43 1.792(8) . ?
Sb4 F46 1.814(8) . ?
Sb4 F45' 1.818(13) . ?
Sb4 F42' 1.822(13) . ?
Sb4 F41' 1.823(13) . ?
Sb4 F44 1.826(8) . ?
Sb4 F46' 1.854(13) . ?
Sb4 F41 1.857(6) . ?
Sb4 F43' 1.870(13) . ?
Sb4 F44' 1.878(13) . ?
Sb4 F45 1.889(8) . ?
Sb4 F42 1.890(8) . ?
Sb5 F54 1.812(10) . ?
Sb5 F51 1.815(10) . ?
Sb5 F53 1.837(10) . ?
Sb5 F55 1.845(10) . ?
Sb5 F56 1.850(10) . ?
Sb5 F52 1.890(9) . ?
Sb5' F56' 1.809(11) . ?
Sb5' F52' 1.819(12) . ?
Sb5' F55' 1.831(11) . ?
Sb5' F53' 1.853(12) . ?
Sb5' F54' 1.861(12) . ?
Sb5' F51' 1.862(12) . ?

loop_
_platon_squeeze_void_nr
_platon_squeeze_void_average_x
_platon_squeeze_void_average_y
_platon_squeeze_void_average_z
_platon_squeeze_void_volume
_platon_squeeze_void_count_electrons
_platon_squeeze_void_content
1 -0.029 -0.028 0.000 3087 1005 ' '
